data_7203102
loop_
_publ_author_name
'Goswami, Shyamaprosad'
'Jana, Subrata'
'Hazra, Anita'
'Fun, Hoong-Kun'
'Anjum, Shazia'
Atta-ur-Rahman

_publ_section_title
;
 Recognition of creatinine by weak aromatic acids in solid phase along
 with their supramolecular network
;
_journal_issue 9
_journal_name_full CrystEngComm
_journal_page_first 712
_journal_page_last 718
_journal_paper_doi 10.1039/b609202k
_journal_volume 8
_journal_year 2006
_chemical_formula_sum 'C4 H11 N3 O3'
_chemical_formula_weight 149.16
_chemical_name_systematic
;
?
;
_space_group_IT_number 14
_symmetry_space_group_name_Hall '-P 2ybc'
_symmetry_space_group_name_H-M 'P 1 21/c 1'
_atom_sites_solution_hydrogens geom
_atom_sites_solution_primary direct
_atom_sites_solution_secondary difmap
_audit_creation_method SHELXL-97
_cell_angle_alpha 90.00
_cell_angle_beta 108.948(2)
_cell_angle_gamma 90.00
_cell_formula_units_Z 4
_cell_length_a 12.1682(19)
_cell_length_b 5.0450(8)
_cell_length_c 12.494(2)
_cell_measurement_temperature 273(2)
_cell_volume 725.4(2)
_computing_structure_refinement 'SHELXL-97 (Sheldrick, 1997)'
_computing_structure_solution 'SHELXS-97 (Sheldrick, 1990)'
_diffrn_ambient_temperature 273(2)
_diffrn_measured_fraction_theta_full 0.994
_diffrn_measured_fraction_theta_max 0.994
_diffrn_radiation_monochromator graphite
_diffrn_radiation_source 'fine-focus sealed tube'
_diffrn_radiation_type MoK\a
_diffrn_radiation_wavelength 0.71073
_diffrn_reflns_av_R_equivalents 0.0196
_diffrn_reflns_av_sigmaI/netI 0.0216
_diffrn_reflns_limit_h_max 14
_diffrn_reflns_limit_h_min -14
_diffrn_reflns_limit_k_max 5
_diffrn_reflns_limit_k_min -5
_diffrn_reflns_limit_l_max 13
_diffrn_reflns_limit_l_min -14
_diffrn_reflns_number 3368
_diffrn_reflns_theta_full 25.00
_diffrn_reflns_theta_max 25.00
_diffrn_reflns_theta_min 1.77
_exptl_absorpt_coefficient_mu 0.115
_exptl_crystal_density_diffrn 1.366
_exptl_crystal_density_method 'not measured'
_exptl_crystal_F_000 320
_refine_diff_density_max 0.222
_refine_diff_density_min -0.214
_refine_diff_density_rms 0.044
_refine_ls_extinction_coef 0.122(18)
_refine_ls_extinction_expression Fc^*^=kFc[1+0.001xFc^2^\l^3^/sin(2\q)]^-1/4^
_refine_ls_extinction_method SHELXL
_refine_ls_goodness_of_fit_ref 1.068
_refine_ls_hydrogen_treatment mixed
_refine_ls_matrix_type full
_refine_ls_number_parameters 136
_refine_ls_number_reflns 1263
_refine_ls_number_restraints 0
_refine_ls_restrained_S_all 1.068
_refine_ls_R_factor_all 0.0386
_refine_ls_R_factor_gt 0.0375
_refine_ls_shift/su_max 0.000
_refine_ls_shift/su_mean 0.000
_refine_ls_structure_factor_coef Fsqd
_refine_ls_weighting_details 'calc w=1/[\s^2^(Fo^2^)+(0.0760P)^2^+0.0903P] where P=(Fo^2^+2Fc^2^)/3'
_refine_ls_weighting_scheme calc
_refine_ls_wR_factor_gt 0.1081
_refine_ls_wR_factor_ref 0.1102
_reflns_number_gt 1188
_reflns_number_total 1263
_reflns_threshold_expression >2sigma(I)
_cod_data_source_file 612395.txt
_cod_data_source_block fun8m
_cod_database_code 7203102

loop_
_symmetry_equiv_pos_as_xyz
'x, y, z'
'-x, y+1/2, -z+1/2'
'-x, -y, -z'
'x, -y-1/2, z-1/2'

loop_
_atom_site_label
_atom_site_type_symbol
_atom_site_fract_x
_atom_site_fract_y
_atom_site_fract_z
_atom_site_U_iso_or_equiv
_atom_site_adp_type
_atom_site_occupancy
_atom_site_symmetry_multiplicity
_atom_site_calc_flag
_atom_site_refinement_flags
_atom_site_disorder_assembly
_atom_site_disorder_group
O1 O 0.74351(8) 0.10421(19) 0.37531(8) 0.0502(3) Uani 1 1 d . . .
O2 O 0.90164(8) -0.0292(2) 0.34801(8) 0.0484(3) Uani 1 1 d . . .
O1W O 0.51489(10) 0.1396(2) 0.30998(12) 0.0648(4) Uani 1 1 d . . .
H1W1 H 0.588(2) 0.123(4) 0.3427(18) 0.079(6) Uiso 1 1 d . . .
H2W1 H 0.504(2) 0.292(5) 0.273(2) 0.095(7) Uiso 1 1 d . . .
N1 N 0.77413(9) -0.2159(2) 0.56429(8) 0.0376(3) Uani 1 1 d . . .
N2 N 0.88060(10) 0.1305(2) 0.67144(10) 0.0439(3) Uani 1 1 d . . .
H1N2 H 0.8875(14) 0.255(4) 0.7223(14) 0.051(4) Uiso 1 1 d . . .
H2N2 H 0.9398(15) 0.102(3) 0.6485(13) 0.052(4) Uiso 1 1 d . . .
N3 N 0.71087(10) 0.0275(2) 0.69202(10) 0.0435(3) Uani 1 1 d . . .
H2N3 H 0.6434(17) -0.053(3) 0.6725(14) 0.054(4) Uiso 1 1 d . . .
H1N3 H 0.7247(14) 0.147(3) 0.7463(14) 0.050(4) Uiso 1 1 d . . .
C1 C 0.82950(9) -0.0383(2) 0.39813(9) 0.0350(3) Uani 1 1 d . . .
C2 C 0.84968(11) -0.2425(2) 0.49583(10) 0.0378(4) Uani 1 1 d . . .
H2A H 0.8353(12) -0.418(3) 0.4586(12) 0.043(4) Uiso 1 1 d . . .
H2B H 0.9262(13) -0.230(3) 0.5435(12) 0.043(3) Uiso 1 1 d . . .
C3 C 0.78893(10) -0.0209(2) 0.64229(9) 0.0351(3) Uani 1 1 d . . .
C4 C 0.66908(14) -0.3667(3) 0.52830(15) 0.0524(4) Uani 1 1 d . . .
H4C H 0.6083(17) -0.261(4) 0.4859(15) 0.070(5) Uiso 1 1 d . . .
H4B H 0.6757(19) -0.507(5) 0.4805(19) 0.092(7) Uiso 1 1 d . . .
H4A H 0.6546(18) -0.438(4) 0.5966(18) 0.079(5) Uiso 1 1 d . . .

loop_
_atom_site_aniso_label
_atom_site_aniso_U_11
_atom_site_aniso_U_22
_atom_site_aniso_U_33
_atom_site_aniso_U_23
_atom_site_aniso_U_13
_atom_site_aniso_U_12
O1 0.0377(5) 0.0581(6) 0.0604(6) 0.0176(4) 0.0236(4) 0.0126(4)
O2 0.0353(5) 0.0659(6) 0.0500(6) 0.0070(4) 0.0224(4) 0.0041(4)
O1W 0.0350(6) 0.0644(8) 0.0948(9) 0.0069(6) 0.0206(6) -0.0063(5)
N1 0.0382(6) 0.0393(6) 0.0389(5) -0.0008(4) 0.0174(4) -0.0024(4)
N2 0.0338(6) 0.0512(7) 0.0511(7) -0.0115(5) 0.0197(5) -0.0037(5)
N3 0.0353(6) 0.0514(7) 0.0493(6) -0.0093(5) 0.0214(5) -0.0047(5)
C1 0.0288(6) 0.0410(6) 0.0362(6) -0.0026(5) 0.0121(5) -0.0019(5)
C2 0.0365(7) 0.0400(7) 0.0392(6) -0.0014(5) 0.0154(5) 0.0052(5)
C3 0.0329(6) 0.0384(6) 0.0357(6) 0.0042(4) 0.0136(5) 0.0025(4)
C4 0.0504(8) 0.0497(8) 0.0620(9) -0.0094(7) 0.0250(7) -0.0124(6)

loop_
_atom_type_symbol
_atom_type_description
_atom_type_scat_dispersion_real
_atom_type_scat_dispersion_imag
_atom_type_scat_source
C C 0.0033 0.0016 'International Tables Vol C Tables 4.2.6.8 and 6.1.1.4'
H H 0.0000 0.0000 'International Tables Vol C Tables 4.2.6.8 and 6.1.1.4'
N N 0.0061 0.0033 'International Tables Vol C Tables 4.2.6.8 and 6.1.1.4'
O O 0.0106 0.0060 'International Tables Vol C Tables 4.2.6.8 and 6.1.1.4'

loop_
_geom_angle_atom_site_label_1
_geom_angle_atom_site_label_2
_geom_angle_atom_site_label_3
_geom_angle
_geom_angle_site_symmetry_1
_geom_angle_site_symmetry_3
_geom_angle_publ_flag
C3 N1 C4 120.61(11) . . ?
C3 N1 C2 121.97(10) . . ?
C4 N1 C2 116.01(11) . . ?
O1 C1 O2 123.71(11) . . ?
O1 C1 C2 118.50(10) . . ?
O2 C1 C2 117.80(10) . . ?
N1 C2 C1 115.64(9) . . ?
N2 C3 N3 116.31(12) . . ?
N2 C3 N1 121.91(11) . . ?
N3 C3 N1 121.78(11) . . ?

loop_
_geom_bond_atom_site_label_1
_geom_bond_atom_site_label_2
_geom_bond_distance
_geom_bond_site_symmetry_2
_geom_bond_publ_flag
O1 C1 1.2246(15) . ?
O2 C1 1.2337(14) . ?
N1 C3 1.3552(16) . ?
N1 C4 1.4288(17) . ?
N1 C2 1.4509(15) . ?
N2 C3 1.3023(17) . ?
N3 C3 1.3158(15) . ?
C1 C2 1.5547(17) . ?

loop_
_cod_related_entry_id
_cod_related_entry_database
_cod_related_entry_code
1 ChemSpider 72365
